data_7123808
loop_
_publ_author_name
'Zheng, Xizhou'
'Huang, Jiasu'
'Yao, Yingming'
'Xu, Xin'

_publ_section_title
;
 Stoichiometric reactions and catalytic dehydrogenations of amine-boranes
 with calcium aryloxide
;
_journal_name_full 'Chemical Communications'
_journal_paper_doi 10.1039/C9CC04698D
_journal_year 2019
_chemical_formula_moiety 'C39 H69 B Ca N4 O'
_chemical_formula_sum 'C39 H69 B Ca N4 O'
_chemical_formula_weight 660.87
_space_group_crystal_system monoclinic
_space_group_IT_number 14
_space_group_name_Hall '-P 2ybc'
_space_group_name_H-M_alt 'P 1 21/c 1'
_symmetry_space_group_name_Hall '-P 2ybc'
_symmetry_space_group_name_H-M 'P 1 21/c 1'
_atom_sites_solution_hydrogens mixed
_audit_creation_method SHELXL-2018/3
_audit_update_record
;
2019-04-25 deposited with the CCDC.    2019-07-09 downloaded from the CCDC.
;
_cell_angle_alpha 90
_cell_angle_beta 106.1440(10)
_cell_angle_gamma 90
_cell_formula_units_Z 4
_cell_length_a 12.6088(4)
_cell_length_b 15.1912(7)
_cell_length_c 21.9255(8)
_cell_measurement_reflns_used 9992
_cell_measurement_temperature 120(2)
_cell_measurement_theta_max 26.57
_cell_measurement_theta_min 2.35
_cell_volume 4034.1(3)
_computing_structure_refinement 'SHELXL-2018/3 (Sheldrick, 2018)'
_diffrn_ambient_temperature 120(2)
_diffrn_measured_fraction_theta_full 0.998
_diffrn_measured_fraction_theta_max 0.997
_diffrn_measurement_device_type 'CCD area detector'
_diffrn_measurement_method 'phi and omega scans'
_diffrn_radiation_type MoK\a
_diffrn_radiation_wavelength 0.71073
_diffrn_reflns_av_R_equivalents 0.0834
_diffrn_reflns_av_unetI/netI 0.0570
_diffrn_reflns_Laue_measured_fraction_full 0.998
_diffrn_reflns_Laue_measured_fraction_max 0.997
_diffrn_reflns_limit_h_max 16
_diffrn_reflns_limit_h_min -15
_diffrn_reflns_limit_k_max 19
_diffrn_reflns_limit_k_min -19
_diffrn_reflns_limit_l_max 28
_diffrn_reflns_limit_l_min -26
_diffrn_reflns_number 63556
_diffrn_reflns_point_group_measured_fraction_full 0.998
_diffrn_reflns_point_group_measured_fraction_max 0.997
_diffrn_reflns_theta_full 25.242
_diffrn_reflns_theta_max 27.502
_diffrn_reflns_theta_min 2.151
_diffrn_source 'sealed tube'
_exptl_absorpt_coefficient_mu 0.188
_exptl_absorpt_correction_type multi-scan
_exptl_absorpt_process_details 'SADABS-2016/2 - Bruker AXS area detector scaling and absorption correction'
_exptl_crystal_colour colorless
_exptl_crystal_density_diffrn 1.088
_exptl_crystal_density_meas 1.088
_exptl_crystal_description block
_exptl_crystal_F_000 1456
_exptl_crystal_size_max 0.22
_exptl_crystal_size_mid 0.16
_exptl_crystal_size_min 0.12
_exptl_transmission_factor_max 0.978
_exptl_transmission_factor_min 0.965
_refine_diff_density_max 1.370
_refine_diff_density_min -0.509
_refine_diff_density_rms 0.069
_refine_ls_extinction_method none
_refine_ls_goodness_of_fit_ref 1.073
_refine_ls_hydrogen_treatment mixed
_refine_ls_matrix_type full
_refine_ls_number_parameters 447
_refine_ls_number_reflns 9279
_refine_ls_number_restraints 7
_refine_ls_restrained_S_all 1.072
_refine_ls_R_factor_all 0.1131
_refine_ls_R_factor_gt 0.0604
_refine_ls_shift/su_max 0.000
_refine_ls_shift/su_mean 0.000
_refine_ls_structure_factor_coef Fsqd
_refine_ls_weighting_details 'w=1/[\s^2^(Fo^2^)+(0.0774P)^2^+4.1100P] where P=(Fo^2^+2Fc^2^)/3'
_refine_ls_weighting_scheme calc
_refine_ls_wR_factor_gt 0.1503
_refine_ls_wR_factor_ref 0.1948
_reflns_Friedel_coverage 0.000
_reflns_number_gt 5957
_reflns_number_total 9279
_reflns_threshold_expression 'I > 2\s(I)'
_cod_data_source_file c9cc04698d2.cif
_cod_data_source_block complex_6
_cod_original_formula_sum '	C39 H69 B Ca N4 O'
_cod_database_code 7123808
_shelx_shelxl_version_number 2018/3
_shelx_space_group_comment
;
The symmetry employed for this shelxl refinement is uniquely defined
by the following loop, which should always be used as a source of
symmetry information in preference to the above space-group names.
They are only intended as comments.
;

loop_
_space_group_symop_operation_xyz
'x, y, z'
'-x, y+1/2, -z+1/2'
'-x, -y, -z'
'x, -y-1/2, z-1/2'

loop_
_atom_site_label
_atom_site_type_symbol
_atom_site_fract_x
_atom_site_fract_y
_atom_site_fract_z
_atom_site_U_iso_or_equiv
_atom_site_adp_type
_atom_site_occupancy
_atom_site_site_symmetry_order
_atom_site_calc_flag
_atom_site_refinement_flags_posn
_atom_site_refinement_flags_adp
B1 B 0.2938(3) -0.0083(3) 0.18963(16) 0.0387(8) Uani 1 1 d . .
Ca1 Ca 0.25884(4) 0.06468(4) 0.29458(2) 0.02716(15) Uani 1 1 d . .
N1 N 0.09533(16) 0.15430(14) 0.25693(10) 0.0254(4) Uani 1 1 d . .
N2 N 0.14516(18) 0.00906(16) 0.35554(11) 0.0354(5) Uani 1 1 d . .
N3 N 0.3550(2) -0.06562(16) 0.36193(11) 0.0375(6) Uani 1 1 d . .
N4 N 0.31605(19) -0.04813(17) 0.12692(11) 0.0339(5) Uani 1 1 d D .
O1 O 0.39405(15) 0.14842(13) 0.34178(9) 0.0358(5) Uani 1 1 d . .
C1 C 0.0394(2) 0.1419(2) 0.35380(13) 0.0347(6) Uani 1 1 d . .
H1 H 0.007765 0.175871 0.380630 0.042 Uiso 1 1 calc R U
C2 C -0.0396(2) 0.25977(19) 0.27752(14) 0.0359(6) Uani 1 1 d . .
H2A H -0.007077 0.303315 0.255084 0.054 Uiso 1 1 calc R U
H2B H -0.051564 0.286616 0.315718 0.054 Uiso 1 1 calc R U
H2C H -0.110414 0.239641 0.249638 0.054 Uiso 1 1 calc R U
C3 C 0.0606(2) 0.18618(16) 0.19299(11) 0.0244(5) Uani 1 1 d . .
C4 C -0.0360(2) 0.15152(16) 0.15084(12) 0.0257(5) Uani 1 1 d . .
C5 C -0.0655(2) 0.17939(18) 0.08779(12) 0.0323(6) Uani 1 1 d . .
H5 H -0.130746 0.156774 0.059127 0.039 Uiso 1 1 calc R U
C6 C -0.0018(2) 0.23922(19) 0.06606(13) 0.0346(6) Uani 1 1 d . .
H6 H -0.022445 0.256712 0.022750 0.042 Uiso 1 1 calc R U
C7 C 0.0910(2) 0.27296(18) 0.10741(13) 0.0327(6) Uani 1 1 d . .
H7 H 0.134379 0.314299 0.092337 0.039 Uiso 1 1 calc R U
C8 C 0.1239(2) 0.24829(17) 0.17124(12) 0.0287(5) Uani 1 1 d . .
C9 C -0.1039(2) 0.08190(17) 0.17263(13) 0.0302(6) Uani 1 1 d . .
H9 H -0.089487 0.088172 0.219633 0.036 Uiso 1 1 calc R U
C10 C -0.0650(3) -0.0088(2) 0.15992(16) 0.0466(8) Uani 1 1 d . .
H10A H -0.075402 -0.016147 0.114224 0.070 Uiso 1 1 calc R U
H10B H -0.107844 -0.053602 0.174861 0.070 Uiso 1 1 calc R U
H10C H 0.013435 -0.015413 0.182457 0.070 Uiso 1 1 calc R U
C11 C -0.2278(2) 0.0913(2) 0.14306(17) 0.0504(8) Uani 1 1 d . .
H11A H -0.250415 0.151647 0.149211 0.076 Uiso 1 1 calc R U
H11B H -0.266961 0.049991 0.163393 0.076 Uiso 1 1 calc R U
H11C H -0.245638 0.078482 0.097527 0.076 Uiso 1 1 calc R U
C12 C 0.2223(2) 0.2937(2) 0.21587(14) 0.0374(7) Uani 1 1 d . .
H12 H 0.232564 0.268513 0.259261 0.045 Uiso 1 1 calc R U
C13 C 0.1982(3) 0.3919(2) 0.21902(19) 0.0634(10) Uani 1 1 d . .
H13A H 0.257469 0.419684 0.252082 0.095 Uiso 1 1 calc R U
H13B H 0.127782 0.399782 0.229057 0.095 Uiso 1 1 calc R U
H13C H 0.193958 0.419272 0.177923 0.095 Uiso 1 1 calc R U
C14 C 0.3281(3) 0.2791(3) 0.1976(2) 0.0671(12) Uani 1 1 d . .
H14A H 0.343584 0.215820 0.197691 0.101 Uiso 1 1 calc R U
H14B H 0.389190 0.308837 0.228207 0.101 Uiso 1 1 calc R U
H14C H 0.320201 0.302991 0.155057 0.101 Uiso 1 1 calc R U
C15 C 0.0377(2) 0.18226(18) 0.29622(12) 0.0289(6) Uani 1 1 d . .
C16 C 0.0802(2) 0.0590(2) 0.37867(13) 0.0366(7) Uani 1 1 d . .
C17 C 0.0425(3) 0.0283(3) 0.43500(16) 0.0533(9) Uani 1 1 d . .
H17A H 0.003622 -0.027983 0.424803 0.080 Uiso 1 1 calc R U
H17B H -0.007324 0.072225 0.444742 0.080 Uiso 1 1 calc R U
H17C H 0.106849 0.020773 0.471884 0.080 Uiso 1 1 calc R U
C18 C 0.1724(3) -0.0789(2) 0.38352(16) 0.0469(8) Uani 1 1 d . .
H18A H 0.105065 -0.115866 0.373170 0.056 Uiso 1 1 calc R U
H18B H 0.199554 -0.073766 0.430299 0.056 Uiso 1 1 calc R U
C19 C 0.2594(3) -0.1224(2) 0.35866(15) 0.0455(8) Uani 1 1 d . .
H19A H 0.284964 -0.176598 0.383494 0.055 Uiso 1 1 calc R U
H19B H 0.225964 -0.139967 0.313946 0.055 Uiso 1 1 calc R U
C20 C 0.4056(3) -0.0343(2) 0.42708(14) 0.0459(8) Uani 1 1 d . .
H20A H 0.426876 -0.084951 0.455583 0.069 Uiso 1 1 calc R U
H20B H 0.352406 0.001981 0.440953 0.069 Uiso 1 1 calc R U
H20C H 0.471269 0.000796 0.428091 0.069 Uiso 1 1 calc R U
C21 C 0.4382(3) -0.1160(2) 0.34117(17) 0.0556(9) Uani 1 1 d . .
H21A H 0.500180 -0.077425 0.340537 0.083 Uiso 1 1 calc R U
H21B H 0.405067 -0.139419 0.298457 0.083 Uiso 1 1 calc R U
H21C H 0.464903 -0.164833 0.370674 0.083 Uiso 1 1 calc R U
C22 C 0.4657(2) 0.18491(16) 0.38993(12) 0.0266(5) Uani 1 1 d . .
C23 C 0.5803(2) 0.18313(18) 0.39484(15) 0.0362(6) Uani 1 1 d . .
C24 C 0.6541(2) 0.2243(2) 0.44607(17) 0.0475(8) Uani 1 1 d . .
H24 H 0.730788 0.222672 0.449440 0.057 Uiso 1 1 calc R U
C25 C 0.6185(3) 0.2674(2) 0.49184(16) 0.0538(9) Uani 1 1 d . .
H25 H 0.669837 0.296995 0.525576 0.065 Uiso 1 1 calc R U
C26 C 0.5082(3) 0.2672(2) 0.48841(14) 0.0458(8) Uani 1 1 d . .
H26 H 0.484281 0.295856 0.520733 0.055 Uiso 1 1 calc R U
C27 C 0.4309(2) 0.22638(18) 0.43920(12) 0.0307(6) Uani 1 1 d . .
C28 C 0.3098(2) 0.22675(19) 0.43664(13) 0.0358(6) Uani 1 1 d . .
H28 H 0.273394 0.180968 0.404944 0.043 Uiso 1 1 calc R U
C29 C 0.2554(3) 0.3138(2) 0.41232(17) 0.0517(8) Uani 1 1 d . .
H29A H 0.176705 0.311069 0.409997 0.078 Uiso 1 1 calc R U
H29B H 0.263802 0.325489 0.369953 0.078 Uiso 1 1 calc R U
H29C H 0.290496 0.361164 0.441297 0.078 Uiso 1 1 calc R U
C30 C 0.2880(3) 0.2014(3) 0.49892(16) 0.0548(9) Uani 1 1 d . .
H30A H 0.319253 0.246291 0.531018 0.082 Uiso 1 1 calc R U
H30B H 0.322442 0.144413 0.513036 0.082 Uiso 1 1 calc R U
H30C H 0.208201 0.197284 0.492979 0.082 Uiso 1 1 calc R U
C31 C 0.4194(2) -0.0137(2) 0.11229(15) 0.0442(7) Uani 1 1 d . .
H31 H 0.411408 -0.023875 0.066167 0.053 Uiso 1 1 calc R U
C32 C 0.4409(4) 0.0811(3) 0.1255(2) 0.0725(12) Uani 1 1 d . .
H32A H 0.373213 0.114595 0.106919 0.109 Uiso 1 1 calc R U
H32B H 0.498994 0.100770 0.106830 0.109 Uiso 1 1 calc R U
H32C H 0.464764 0.090651 0.171505 0.109 Uiso 1 1 calc R U
C33 C 0.5162(3) -0.0685(3) 0.1503(2) 0.0641(11) Uani 1 1 d . .
H33A H 0.582669 -0.052944 0.137921 0.096 Uiso 1 1 calc R U
H33B H 0.499816 -0.131164 0.141867 0.096 Uiso 1 1 calc R U
H33C H 0.528364 -0.056875 0.195722 0.096 Uiso 1 1 calc R U
C34 C 0.2169(2) -0.0512(2) 0.06932(13) 0.0397(7) Uani 1 1 d . .
H34 H 0.241832 -0.076976 0.033654 0.048 Uiso 1 1 calc R U
C35 C 0.1687(3) 0.0385(3) 0.04812(17) 0.0581(9) Uani 1 1 d . .
H35A H 0.139854 0.064367 0.081254 0.087 Uiso 1 1 calc R U
H35B H 0.108612 0.032594 0.008842 0.087 Uiso 1 1 calc R U
H35C H 0.226260 0.076805 0.040527 0.087 Uiso 1 1 calc R U
C36 C 0.1317(3) -0.1128(2) 0.08221(16) 0.0489(8) Uani 1 1 d . .
H36A H 0.166541 -0.169260 0.097724 0.073 Uiso 1 1 calc R U
H36B H 0.072664 -0.122382 0.042921 0.073 Uiso 1 1 calc R U
H36C H 0.100541 -0.086855 0.114345 0.073 Uiso 1 1 calc R U
C37 C 0.6189(3) 0.1358(2) 0.3449(2) 0.0596(10) Uani 1 1 d . .
H37 H 0.562188 0.090607 0.325036 0.071 Uiso 1 1 calc R U
C38 C 0.6292(4) 0.1999(4) 0.2927(2) 0.0902(16) Uani 1 1 d . .
H38A H 0.559220 0.231300 0.276007 0.135 Uiso 1 1 calc R U
H38B H 0.646808 0.167014 0.258348 0.135 Uiso 1 1 calc R U
H38C H 0.688188 0.242437 0.310507 0.135 Uiso 1 1 calc R U
C39 C 0.7284(5) 0.0883(5) 0.3731(4) 0.146(3) Uani 1 1 d . U
H39A H 0.782740 0.130021 0.398014 0.220 Uiso 1 1 calc R U
H39B H 0.755328 0.064110 0.338742 0.220 Uiso 1 1 calc R U
H39C H 0.717434 0.040408 0.400651 0.220 Uiso 1 1 calc R U
H4 H 0.334(3) -0.1028(11) 0.137(2) 0.084(15) Uiso 1 1 d D .
H1C H 0.244(3) -0.058(2) 0.2088(17) 0.063(11) Uiso 1 1 d . .
H1B H 0.371(3) 0.000(2) 0.2250(15) 0.047(9) Uiso 1 1 d . .
H1A H 0.260(3) 0.059(2) 0.1814(15) 0.048(9) Uiso 1 1 d . .

loop_
_atom_site_aniso_label
_atom_site_aniso_U_11
_atom_site_aniso_U_22
_atom_site_aniso_U_33
_atom_site_aniso_U_23
_atom_site_aniso_U_13
_atom_site_aniso_U_12
B1 0.0394(19) 0.050(2) 0.0258(16) -0.0062(14) 0.0071(14) 0.0058(16)
Ca1 0.0230(3) 0.0346(3) 0.0232(3) -0.0040(2) 0.00519(19) -0.0005(2)
N1 0.0224(10) 0.0311(12) 0.0233(10) 0.0003(9) 0.0073(8) -0.0033(8)
N2 0.0306(12) 0.0413(14) 0.0334(12) 0.0089(10) 0.0073(10) -0.0017(10)
N3 0.0375(13) 0.0364(13) 0.0339(13) -0.0065(10) 0.0020(10) 0.0048(10)
N4 0.0314(12) 0.0420(15) 0.0275(12) -0.0043(10) 0.0071(9) 0.0029(10)
O1 0.0271(10) 0.0457(12) 0.0331(10) -0.0142(9) 0.0057(8) -0.0053(8)
C1 0.0281(14) 0.0501(18) 0.0281(14) 0.0014(12) 0.0114(11) 0.0016(12)
C2 0.0378(15) 0.0388(16) 0.0353(15) -0.0005(12) 0.0168(12) 0.0056(12)
C3 0.0249(12) 0.0260(13) 0.0242(12) -0.0001(10) 0.0099(10) -0.0002(10)
C4 0.0256(12) 0.0252(13) 0.0269(13) 0.0001(10) 0.0081(10) 0.0008(10)
C5 0.0321(14) 0.0347(15) 0.0278(14) -0.0016(11) 0.0044(11) 0.0003(11)
C6 0.0446(16) 0.0353(15) 0.0256(13) 0.0014(11) 0.0124(12) -0.0010(12)
C7 0.0406(15) 0.0308(14) 0.0319(14) 0.0032(11) 0.0188(12) -0.0033(12)
C8 0.0304(13) 0.0273(13) 0.0314(14) -0.0024(11) 0.0136(11) -0.0027(10)
C9 0.0258(13) 0.0317(15) 0.0320(14) 0.0034(11) 0.0061(11) -0.0037(10)
C10 0.0504(19) 0.0332(17) 0.057(2) -0.0013(14) 0.0162(16) -0.0055(14)
C11 0.0283(15) 0.058(2) 0.061(2) 0.0179(17) 0.0061(14) -0.0057(14)
C12 0.0362(15) 0.0420(17) 0.0357(15) -0.0026(12) 0.0129(12) -0.0143(12)
C13 0.070(2) 0.051(2) 0.065(2) -0.0226(19) 0.010(2) -0.0182(19)
C14 0.0376(19) 0.087(3) 0.082(3) -0.035(2) 0.0254(18) -0.0245(19)
C15 0.0226(12) 0.0368(15) 0.0279(13) -0.0010(11) 0.0078(10) -0.0022(10)
C16 0.0292(14) 0.0538(19) 0.0265(13) 0.0087(13) 0.0075(11) -0.0057(13)
C17 0.0457(19) 0.077(3) 0.0415(18) 0.0203(17) 0.0199(15) -0.0001(17)
C18 0.0422(17) 0.0466(19) 0.0478(18) 0.0159(15) 0.0057(14) -0.0060(14)
C19 0.0522(19) 0.0336(16) 0.0414(17) 0.0020(13) -0.0022(14) -0.0012(14)
C20 0.0478(18) 0.0446(18) 0.0354(16) -0.0016(14) -0.0046(14) 0.0025(14)
C21 0.059(2) 0.056(2) 0.049(2) 0.0028(16) 0.0105(17) 0.0269(18)
C22 0.0257(13) 0.0224(13) 0.0294(13) -0.0023(10) 0.0039(10) -0.0010(10)
C23 0.0278(14) 0.0286(14) 0.0504(17) 0.0000(13) 0.0081(12) -0.0012(11)
C24 0.0289(15) 0.0464(19) 0.059(2) 0.0137(16) -0.0009(14) -0.0105(13)
C25 0.055(2) 0.059(2) 0.0372(17) -0.0020(15) -0.0032(15) -0.0315(17)
C26 0.060(2) 0.0455(18) 0.0312(15) -0.0079(13) 0.0116(14) -0.0186(15)
C27 0.0368(15) 0.0272(14) 0.0263(13) -0.0002(10) 0.0054(11) -0.0025(11)
C28 0.0411(16) 0.0371(16) 0.0324(15) -0.0034(12) 0.0158(12) 0.0020(12)
C29 0.054(2) 0.049(2) 0.056(2) 0.0089(16) 0.0220(17) 0.0137(16)
C30 0.060(2) 0.062(2) 0.050(2) 0.0070(17) 0.0275(17) 0.0020(18)
C31 0.0366(16) 0.057(2) 0.0404(17) 0.0032(15) 0.0133(13) -0.0013(14)
C32 0.072(3) 0.062(3) 0.087(3) 0.007(2) 0.029(2) -0.001(2)
C33 0.0336(18) 0.057(2) 0.098(3) 0.018(2) 0.0132(19) 0.0049(16)
C34 0.0323(15) 0.061(2) 0.0242(13) -0.0090(13) 0.0048(11) 0.0046(13)
C35 0.049(2) 0.071(3) 0.049(2) 0.0150(18) 0.0052(16) 0.0099(18)
C36 0.0384(17) 0.062(2) 0.0447(18) -0.0155(16) 0.0090(14) -0.0024(15)
C37 0.0370(18) 0.053(2) 0.097(3) -0.024(2) 0.0331(19) -0.0042(15)
C38 0.103(4) 0.108(4) 0.075(3) -0.034(3) 0.052(3) -0.019(3)
C39 0.101(4) 0.146(6) 0.190(7) -0.028(5) 0.037(5) 0.083(4)

loop_
_atom_type_symbol
_atom_type_description
_atom_type_scat_dispersion_real
_atom_type_scat_dispersion_imag
_atom_type_scat_source
C C 0.0033 0.0016 'International Tables Vol C Tables 4.2.6.8 and 6.1.1.4'
H H 0.0000 0.0000 'International Tables Vol C Tables 4.2.6.8 and 6.1.1.4'
B B 0.0013 0.0007 'International Tables Vol C Tables 4.2.6.8 and 6.1.1.4'
N N 0.0061 0.0033 'International Tables Vol C Tables 4.2.6.8 and 6.1.1.4'
O O 0.0106 0.0060 'International Tables Vol C Tables 4.2.6.8 and 6.1.1.4'
Ca Ca 0.2262 0.3064 'International Tables Vol C Tables 4.2.6.8 and 6.1.1.4'

loop_
_geom_angle_atom_site_label_1
_geom_angle_atom_site_label_2
_geom_angle_atom_site_label_3
_geom_angle
N4 B1 Ca1 177.9(3)
O1 Ca1 N2 117.56(8)
O1 Ca1 N1 108.57(8)
N2 Ca1 N1 78.53(7)
O1 Ca1 N3 89.71(8)
N2 Ca1 N3 70.32(8)
N1 Ca1 N3 148.61(8)
O1 Ca1 B1 110.99(10)
N2 Ca1 B1 127.01(11)
N1 Ca1 B1 105.44(9)
N3 Ca1 B1 90.62(10)
C15 N1 C3 116.7(2)
C15 N1 Ca1 121.48(17)
C3 N1 Ca1 121.63(15)
C16 N2 C18 117.5(2)
C16 N2 Ca1 123.35(19)
C18 N2 Ca1 116.82(19)
C19 N3 C21 109.0(3)
C19 N3 C20 111.5(3)
C21 N3 C20 108.3(2)
C19 N3 Ca1 100.10(17)
C21 N3 Ca1 119.2(2)
C20 N3 Ca1 108.52(18)
C34 N4 C31 113.2(2)
C34 N4 B1 115.4(2)
C31 N4 B1 114.7(2)
C22 O1 Ca1 156.66(18)
C15 C1 C16 130.7(3)
C8 C3 C4 119.9(2)
C8 C3 N1 120.8(2)
C4 C3 N1 119.2(2)
C5 C4 C3 118.7(2)
C5 C4 C9 120.4(2)
C3 C4 C9 120.9(2)
C6 C5 C4 121.4(3)
C7 C6 C5 119.4(3)
C6 C7 C8 121.7(2)
C7 C8 C3 118.9(2)
C7 C8 C12 119.1(2)
C3 C8 C12 121.9(2)
C10 C9 C4 109.6(2)
C10 C9 C11 110.7(3)
C4 C9 C11 113.7(2)
C14 C12 C8 112.7(2)
C14 C12 C13 110.9(3)
C8 C12 C13 109.6(3)
N1 C15 C1 124.5(3)
N1 C15 C2 119.8(2)
C1 C15 C2 115.7(2)
N2 C16 C1 124.4(2)
N2 C16 C17 120.4(3)
C1 C16 C17 115.3(3)
N2 C18 C19 110.9(3)
N3 C19 C18 113.3(3)
O1 C22 C23 120.9(2)
O1 C22 C27 120.8(2)
C23 C22 C27 118.3(2)
C24 C23 C22 119.4(3)
C24 C23 C37 121.7(3)
C22 C23 C37 119.0(3)
C25 C24 C23 121.6(3)
C26 C25 C24 119.4(3)
C25 C26 C27 121.8(3)
C26 C27 C22 119.5(3)
C26 C27 C28 120.8(3)
C22 C27 C28 119.7(2)
C27 C28 C30 113.6(3)
C27 C28 C29 111.7(3)
C30 C28 C29 111.1(3)
C32 C31 N4 114.5(3)
C32 C31 C33 110.5(3)
N4 C31 C33 107.5(3)
C36 C34 N4 109.2(2)
C36 C34 C35 111.7(3)
N4 C34 C35 113.4(3)
C23 C37 C39 111.8(4)
C23 C37 C38 110.6(3)
C39 C37 C38 110.3(4)

loop_
_geom_bond_atom_site_label_1
_geom_bond_atom_site_label_2
_geom_bond_distance
B1 N4 1.597(4)
B1 Ca1 2.698(3)
Ca1 O1 2.1481(19)
Ca1 N2 2.371(2)
Ca1 N1 2.416(2)
Ca1 N3 2.564(2)
N1 C15 1.341(3)
N1 C3 1.432(3)
N2 C16 1.317(4)
N2 C18 1.471(4)
N3 C19 1.468(4)
N3 C21 1.470(4)
N3 C20 1.472(4)
N4 C34 1.511(4)
N4 C31 1.519(4)
O1 C22 1.307(3)
C1 C15 1.399(4)
C1 C16 1.410(4)
C2 C15 1.511(4)
C3 C8 1.403(3)
C3 C4 1.410(3)
C4 C5 1.394(4)
C4 C9 1.519(3)
C5 C6 1.382(4)
C6 C7 1.366(4)
C7 C8 1.396(4)
C8 C12 1.516(4)
C9 C10 1.514(4)
C9 C11 1.522(4)
C12 C14 1.512(4)
C12 C13 1.528(5)
C16 C17 1.515(4)
C18 C19 1.506(5)
C22 C23 1.419(4)
C22 C27 1.421(4)
C23 C24 1.392(4)
C23 C37 1.500(4)
C24 C25 1.373(5)
C25 C26 1.371(5)
C26 C27 1.383(4)
C27 C28 1.513(4)
C28 C30 1.515(4)
C28 C29 1.517(4)
C31 C32 1.479(5)
C31 C33 1.521(5)
C34 C36 1.509(5)
C34 C35 1.513(5)
C37 C39 1.527(6)
C37 C38 1.536(6)
